data_2208402
loop_
_publ_author_name
'Song, Bing-Zhan'
'Song, Jian'

_publ_section_title
;
 6,6-Dithiobis(6,7-dihydro-5<i>H</i>-pyrazolo[1,2-<i>a</i>][1,2,4]triazolium)
 dichloride methanol solvate dihydrate
;
_journal_coeditor_code RN6065
_journal_issue 3
_journal_name_full 'Acta Crystallographica Section E'
_journal_page_first o1044
_journal_page_last o1045
_journal_paper_doi 10.1107/S1600536806004910
_journal_volume 62
_journal_year 2006
_chemical_formula_iupac 'C10 H14 N6 S2 2+, 2Cl -, C H4 O, 2H2 O'
_chemical_formula_moiety 'C10 H14 N6 S2 2+, 2Cl -, C H4 O, 2H2 O'
_chemical_formula_sum 'C11 H22 Cl2 N6 O3 S2'
_chemical_formula_weight 421.37
_chemical_melting_point .556E-305
_chemical_name_systematic
;
6,6-Dithiobis(6,7-dihydro-5H-pyrazolo[1,2-a][1,2,4]triazolium)
dichloride methanol solvate dihydrate
;
_space_group_IT_number 14
_symmetry_cell_setting monoclinic
_symmetry_space_group_name_Hall '-P 2ybc'
_symmetry_space_group_name_H-M 'P 1 21/c 1'
_atom_sites_solution_hydrogens geom
_atom_sites_solution_primary direct
_atom_sites_solution_secondary difmap
_cell_angle_alpha 90.00
_cell_angle_beta 107.502(4)
_cell_angle_gamma 90.00
_cell_formula_units_Z 4
_cell_length_a 9.942(3)
_cell_length_b 14.854(4)
_cell_length_c 13.175(4)
_cell_measurement_reflns_used 1021
_cell_measurement_temperature 293(2)
_cell_measurement_theta_max 26.13
_cell_measurement_theta_min 3.35
_cell_volume 1855.6(9)
_computing_cell_refinement 'SAINT (Bruker, 1997)'
_computing_data_collection 'SMART (Bruker, 1997)'
_computing_data_reduction SAINT
_computing_molecular_graphics 'SHELXTL (Bruker, 1997)'
_computing_publication_material SHELXTL
_computing_structure_refinement 'SHELXL97 (Sheldrick, 1997)'
_computing_structure_solution 'SHELXS97 (Sheldrick, 1997)'
_diffrn_ambient_temperature 293(2)
_diffrn_measured_fraction_theta_full 0.996
_diffrn_measured_fraction_theta_max 0.996
_diffrn_measurement_device_type 'Bruker SMART CCD area-detector'
_diffrn_measurement_method '\f and \w'
_diffrn_radiation_monochromator graphite
_diffrn_radiation_source 'fine-focus sealed tube'
_diffrn_radiation_type MoK\a
_diffrn_radiation_wavelength 0.71073
_diffrn_reflns_av_R_equivalents 0.0267
_diffrn_reflns_av_sigmaI/netI 0.0300
_diffrn_reflns_limit_h_max 12
_diffrn_reflns_limit_h_min -12
_diffrn_reflns_limit_k_max 16
_diffrn_reflns_limit_k_min -18
_diffrn_reflns_limit_l_max 16
_diffrn_reflns_limit_l_min -12
_diffrn_reflns_number 10653
_diffrn_reflns_theta_full 26.46
_diffrn_reflns_theta_max 26.46
_diffrn_reflns_theta_min 2.12
_diffrn_standards_decay_% 0
_diffrn_standards_interval_count 0
_diffrn_standards_interval_time 0
_diffrn_standards_number 0
_exptl_absorpt_coefficient_mu 0.598
_exptl_absorpt_correction_T_max 0.900
_exptl_absorpt_correction_T_min 0.804
_exptl_absorpt_correction_type multi-scan
_exptl_absorpt_process_details '(SADABS; Bruker, 1997)'
_exptl_crystal_colour colorless
_exptl_crystal_density_diffrn 1.508
_exptl_crystal_density_method 'not measured'
_exptl_crystal_description block
_exptl_crystal_F_000 880
_exptl_crystal_size_max 0.24
_exptl_crystal_size_mid 0.22
_exptl_crystal_size_min 0.18
_refine_diff_density_max 0.229
_refine_diff_density_min -0.270
_refine_ls_extinction_method none
_refine_ls_goodness_of_fit_ref 1.024
_refine_ls_hydrogen_treatment constr
_refine_ls_matrix_type full
_refine_ls_number_parameters 219
_refine_ls_number_reflns 3826
_refine_ls_number_restraints 0
_refine_ls_restrained_S_all 1.024
_refine_ls_R_factor_all 0.0529
_refine_ls_R_factor_gt 0.0353
_refine_ls_shift/su_max 0.000
_refine_ls_shift/su_mean 0.000
_refine_ls_structure_factor_coef Fsqd
_refine_ls_weighting_details 'calc w=1/[\s^2^(Fo^2^)+(0.0425P)^2^+0.6565P] where P=(Fo^2^+2Fc^2^)/3'
_refine_ls_weighting_scheme calc
_refine_ls_wR_factor_gt 0.0832
_refine_ls_wR_factor_ref 0.0911
_reflns_number_gt 2941
_reflns_number_total 3826
_reflns_threshold_expression I>2\s(I)
_cod_data_source_file rn6065.cif
_cod_data_source_block I
_cod_depositor_comments
;
The following automatic conversions were performed:
'_symmetry_cell_setting' value 'Monoclinic' changed to 'monoclinic'
according to '/home/saulius/struct/CIF-dictionaries/cif_core.dic'
dictionary named 'cif_core.dic' version 2.4.1 from 2010-06-29.

Automatic conversion script
Id: cif_fix_enum 1527 2010-12-29 10:47:43Z saulius 

The following automatic conversions were performed:

'_symmetry_cell_setting' value 'Monoclinic' changed to 'monoclinic'
according to /home/saulius/struct/CIF-dictionaries/cif_core.dic
dictionary named 'cif_core.dic' version 2.4.1 from 2010-06-29.

Automatic conversion script
Id: cif_fix_values 1715 2011-07-08 13:25:40Z adriana 
;
_cod_original_cell_volume 1855.5(9)
_cod_original_sg_symbol_H-M 'P 21/c'
_cod_database_code 2208402
_cod_database_fobs_code 2208402

loop_
_symmetry_equiv_pos_as_xyz
'x, y, z'
'-x, y+1/2, -z+1/2'
'-x, -y, -z'
'x, -y-1/2, z-1/2'

loop_
_atom_site_type_symbol
_atom_site_label
_atom_site_fract_x
_atom_site_fract_y
_atom_site_fract_z
_atom_site_U_iso_or_equiv
_atom_site_adp_type
_atom_site_calc_flag
_atom_site_refinement_flags
_atom_site_occupancy
S S1 0.13440(5) 0.42975(3) 0.42949(4) 0.03326(14) Uani d . 1
S S2 0.12008(6) 0.56557(3) 0.42557(4) 0.03473(14) Uani d . 1
Cl Cl1 0.84584(8) 0.56541(4) 0.15276(5) 0.05313(18) Uani d . 1
Cl Cl2 0.49738(7) 0.61515(4) 0.37409(5) 0.05085(17) Uani d . 1
N N1 0.17205(18) 0.37616(11) 0.18413(13) 0.0316(4) Uani d . 1
N N2 0.19692(17) 0.29646(10) 0.23574(13) 0.0305(4) Uani d . 1
N N3 0.0860(2) 0.26995(13) 0.06799(15) 0.0482(5) Uani d . 1
N N4 0.21487(17) 0.63425(10) 0.68686(13) 0.0290(4) Uani d . 1
N N5 0.20864(18) 0.71181(11) 0.63297(13) 0.0309(4) Uani d . 1
N N6 0.1247(2) 0.73643(13) 0.76614(15) 0.0460(5) Uani d . 1
C C1 0.1441(2) 0.23353(15) 0.16388(18) 0.0415(5) Uani d . 1
H H1 0.1471 0.1721 0.1782 0.050 Uiso calc R 1
C C2 0.1060(2) 0.35811(15) 0.08348(17) 0.0416(5) Uani d . 1
H H2 0.0772 0.4013 0.0303 0.050 Uiso calc R 1
C C3 0.2371(3) 0.45135(13) 0.25406(17) 0.0387(5) Uani d . 1
H H3A 0.1722 0.5014 0.2463 0.046 Uiso calc R 1
H H3B 0.3222 0.4720 0.2397 0.046 Uiso calc R 1
C C4 0.2705(2) 0.40891(13) 0.36478(16) 0.0322(4) Uani d . 1
H H4 0.3621 0.4304 0.4101 0.039 Uiso calc R 1
C C5 0.2758(2) 0.30645(14) 0.34833(16) 0.0367(5) Uani d . 1
H H5A 0.3721 0.2854 0.3628 0.044 Uiso calc R 1
H H5B 0.2308 0.2740 0.3932 0.044 Uiso calc R 1
C C6 0.2753(2) 0.59995(14) 0.53384(16) 0.0322(4) Uani d . 1
H H6A 0.3614 0.5831 0.5168 0.039 Uiso calc R 1
C C7 0.2685(2) 0.70259(14) 0.54427(17) 0.0368(5) Uani d . 1
H H7A 0.3616 0.7295 0.5612 0.044 Uiso calc R 1
H H7B 0.2078 0.7296 0.4797 0.044 Uiso calc R 1
C C8 0.1536(3) 0.77262(14) 0.68274(18) 0.0427(5) Uani d . 1
H H8 0.1375 0.8325 0.6621 0.051 Uiso calc R 1
C C9 0.1639(2) 0.65059(15) 0.76665(17) 0.0379(5) Uani d . 1
H H9 0.1563 0.6080 0.8164 0.045 Uiso calc R 1
C C10 0.2794(2) 0.56134(14) 0.64242(16) 0.0366(5) Uani d . 1
H H10A 0.2249 0.5062 0.6350 0.044 Uiso calc R 1
H H10B 0.3754 0.5497 0.6860 0.044 Uiso calc R 1
O O1 0.5171(2) 0.68523(11) 0.80478(13) 0.0525(4) Uani d . 1
H H1A 0.5139 0.7399 0.8128 0.079 Uiso calc R 1
C C11 0.5222(3) 0.64162(18) 0.9004(2) 0.0571(7) Uani d . 1
H H11A 0.6146 0.6483 0.9501 0.086 Uiso calc R 1
H H11B 0.5016 0.5788 0.8869 0.086 Uiso calc R 1
H H11C 0.4537 0.6680 0.9296 0.086 Uiso calc R 1
O O2 0.7674(2) 0.42709(12) 0.96100(15) 0.0616(5) Uani d . 1
H H2A 0.6670 0.4254 0.9242 0.074 Uiso d R 1
H H2B 0.7726 0.4661 1.0143 0.074 Uiso d R 1
O O3 0.5191(2) 0.61592(13) 0.14583(14) 0.0672(5) Uani d . 1
H H3C 0.5298 0.6123 0.2180 0.081 Uiso d R 1
H H3D 0.6014 0.5985 0.1391 0.081 Uiso d R 1

loop_
_atom_site_aniso_label
_atom_site_aniso_U_11
_atom_site_aniso_U_22
_atom_site_aniso_U_33
_atom_site_aniso_U_12
_atom_site_aniso_U_13
_atom_site_aniso_U_23
S1 0.0345(3) 0.0335(3) 0.0337(3) -0.0018(2) 0.0131(2) -0.0040(2)
S2 0.0351(3) 0.0344(3) 0.0327(3) 0.0049(2) 0.0072(2) -0.0043(2)
Cl1 0.0764(4) 0.0434(3) 0.0399(3) -0.0083(3) 0.0179(3) -0.0035(3)
Cl2 0.0598(4) 0.0531(4) 0.0447(3) 0.0020(3) 0.0233(3) 0.0042(3)
N1 0.0391(10) 0.0286(9) 0.0279(9) -0.0003(7) 0.0114(7) 0.0022(7)
N2 0.0354(9) 0.0263(8) 0.0301(9) 0.0012(7) 0.0103(7) 0.0014(7)
N3 0.0604(13) 0.0437(12) 0.0352(10) -0.0111(10) 0.0067(9) -0.0045(9)
N4 0.0320(9) 0.0267(8) 0.0283(9) 0.0002(7) 0.0088(7) 0.0006(7)
N5 0.0368(9) 0.0269(8) 0.0292(9) -0.0007(7) 0.0104(7) 0.0004(7)
N6 0.0532(12) 0.0472(11) 0.0425(11) 0.0080(9) 0.0217(9) -0.0044(9)
C1 0.0508(14) 0.0304(11) 0.0423(13) -0.0062(10) 0.0125(11) -0.0043(10)
C2 0.0484(14) 0.0439(13) 0.0302(11) -0.0014(10) 0.0083(10) 0.0042(9)
C3 0.0575(14) 0.0279(11) 0.0343(11) -0.0074(9) 0.0192(10) -0.0046(9)
C4 0.0322(11) 0.0341(11) 0.0306(10) -0.0002(8) 0.0100(9) -0.0033(8)
C5 0.0423(12) 0.0364(11) 0.0282(10) 0.0081(9) 0.0058(9) 0.0012(9)
C6 0.0311(11) 0.0367(11) 0.0305(11) 0.0013(8) 0.0118(9) -0.0049(9)
C7 0.0445(13) 0.0371(11) 0.0333(11) -0.0080(9) 0.0184(10) -0.0021(9)
C8 0.0578(15) 0.0304(11) 0.0395(12) 0.0072(10) 0.0141(11) -0.0045(10)
C9 0.0410(13) 0.0431(12) 0.0317(11) -0.0025(10) 0.0142(10) 0.0014(9)
C10 0.0450(12) 0.0317(11) 0.0321(11) 0.0087(9) 0.0100(9) -0.0035(9)
O1 0.0651(12) 0.0500(10) 0.0470(10) -0.0058(9) 0.0240(9) -0.0044(8)
C11 0.0587(17) 0.0647(17) 0.0474(15) 0.0039(13) 0.0150(13) 0.0045(13)
O2 0.0683(12) 0.0623(12) 0.0564(11) 0.0051(9) 0.0223(10) -0.0123(9)
O3 0.0755(14) 0.0856(15) 0.0415(11) -0.0056(11) 0.0190(10) -0.0024(9)

loop_
_atom_type_symbol
_atom_type_description
_atom_type_scat_dispersion_real
_atom_type_scat_dispersion_imag
_atom_type_scat_source
C C 0.0033 0.0016 'International Tables Vol C Tables 4.2.6.8 and 6.1.1.4'
H H 0.0000 0.0000 'International Tables Vol C Tables 4.2.6.8 and 6.1.1.4'
N N 0.0061 0.0033 'International Tables Vol C Tables 4.2.6.8 and 6.1.1.4'
O O 0.0106 0.0060 'International Tables Vol C Tables 4.2.6.8 and 6.1.1.4'
S S 0.1246 0.1234 'International Tables Vol C Tables 4.2.6.8 and 6.1.1.4'
Cl Cl 0.1484 0.1585 'International Tables Vol C Tables 4.2.6.8 and 6.1.1.4'

loop_
_geom_angle_atom_site_label_1
_geom_angle_atom_site_label_2
_geom_angle_atom_site_label_3
_geom_angle
C4 S1 S2 102.30(7)
C6 S2 S1 102.83(7)
C2 N1 N2 106.77(17)
C2 N1 C3 141.08(18)
N2 N1 C3 111.80(17)
C1 N2 N1 106.63(17)
C1 N2 C5 140.80(18)
N1 N2 C5 112.51(16)
C2 N3 C1 104.55(18)
C9 N4 N5 107.17(16)
C9 N4 C10 140.57(18)
N5 N4 C10 112.20(16)
C8 N5 N4 106.42(17)
C8 N5 C7 141.50(18)
N4 N5 C7 112.01(15)
C8 N6 C9 104.80(18)
N2 C1 N3 110.90(19)
N2 C1 H1 124.5
N3 C1 H1 124.5
N1 C2 N3 111.14(19)
N1 C2 H2 124.4
N3 C2 H2 124.4
N1 C3 C4 102.31(16)
N1 C3 H3A 111.3
C4 C3 H3A 111.3
N1 C3 H3B 111.3
C4 C3 H3B 111.3
H3A C3 H3B 109.2
C3 C4 C5 106.23(16)
C3 C4 S1 113.29(15)
C5 C4 S1 107.08(14)
C3 C4 H4 110.0
C5 C4 H4 110.0
S1 C4 H4 110.0
N2 C5 C4 102.28(15)
N2 C5 H5A 111.3
C4 C5 H5A 111.3
N2 C5 H5B 111.3
C4 C5 H5B 111.3
H5A C5 H5B 109.2
C10 C6 C7 106.16(16)
C10 C6 S2 113.75(15)
C7 C6 S2 107.31(14)
C10 C6 H6A 109.8
C7 C6 H6A 109.8
S2 C6 H6A 109.8
N5 C7 C6 101.73(15)
N5 C7 H7A 111.4
C6 C7 H7A 111.4
N5 C7 H7B 111.4
C6 C7 H7B 111.4
H7A C7 H7B 109.3
N5 C8 N6 110.90(19)
N5 C8 H8 124.5
N6 C8 H8 124.5
N4 C9 N6 110.71(19)
N4 C9 H9 124.6
N6 C9 H9 124.6
N4 C10 C6 101.80(16)
N4 C10 H10A 111.4
C6 C10 H10A 111.4
N4 C10 H10B 111.4
C6 C10 H10B 111.4
H10A C10 H10B 109.3
C11 O1 H1A 109.5
O1 C11 H11A 109.5
O1 C11 H11B 109.5
H11A C11 H11B 109.5
O1 C11 H11C 109.5
H11A C11 H11C 109.5
H11B C11 H11C 109.5
H2A O2 H2B 102.6
H3C O3 H3D 105.1

loop_
_geom_bond_atom_site_label_1
_geom_bond_atom_site_label_2
_geom_bond_distance
S1 C4 1.830(2)
S1 S2 2.0220(9)
S2 C6 1.831(2)
N1 C2 1.318(3)
N1 N2 1.351(2)
N1 C3 1.468(3)
N2 C1 1.322(3)
N2 C5 1.462(3)
N3 C2 1.331(3)
N3 C1 1.336(3)
N4 C9 1.320(3)
N4 N5 1.345(2)
N4 C10 1.467(2)
N5 C8 1.327(3)
N5 C7 1.469(2)
N6 C8 1.330(3)
N6 C9 1.333(3)
C1 H1 0.9300
C2 H2 0.9300
C3 C4 1.531(3)
C3 H3A 0.9700
C3 H3B 0.9700
C4 C5 1.540(3)
C4 H4 0.9800
C5 H5A 0.9700
C5 H5B 0.9700
C6 C10 1.530(3)
C6 C7 1.534(3)
C6 H6A 0.9800
C7 H7A 0.9700
C7 H7B 0.9700
C8 H8 0.9300
C9 H9 0.9300
C10 H10A 0.9700
C10 H10B 0.9700
O1 C11 1.404(3)
O1 H1A 0.8200
C11 H11A 0.9600
C11 H11B 0.9600
C11 H11C 0.9600
O2 H2A 0.9697
O2 H2B 0.8989
O3 H3C 0.9260
O3 H3D 0.8880

loop_
_geom_hbond_atom_site_label_D
_geom_hbond_atom_site_label_H
_geom_hbond_atom_site_label_A
_geom_hbond_site_symmetry_A
_geom_hbond_distance_DH
_geom_hbond_distance_HA
_geom_hbond_distance_DA
_geom_hbond_angle_DHA
_geom_hbond_publ_flag
O1 H1A Cl2 . 0.82 2.32 3.13 166 y
O2 H2A O3 . 0.97 1.90 2.84 163 y
O2 H2B Cl1 3_656 0.90 2.29 3.17 165 y
O3 H3C Cl2 . 0.93 2.18 3.08 165 y
O3 H3D Cl1 . 0.89 2.43 3.31 169 y

loop_
_geom_torsion_atom_site_label_1
_geom_torsion_atom_site_label_2
_geom_torsion_atom_site_label_3
_geom_torsion_atom_site_label_4
_geom_torsion
C4 S1 S2 C6 -77.55(10)
C2 N1 N2 C1 -0.3(2)
C3 N1 N2 C1 -174.99(17)
C2 N1 N2 C5 177.51(17)
C3 N1 N2 C5 2.8(2)
C9 N4 N5 C8 0.0(2)
C10 N4 N5 C8 -177.75(17)
C9 N4 N5 C7 177.62(17)
C10 N4 N5 C7 -0.1(2)
N1 N2 C1 N3 -0.1(2)
C5 N2 C1 N3 -176.9(2)
C2 N3 C1 N2 0.4(3)
N2 N1 C2 N3 0.6(3)
C3 N1 C2 N3 172.8(2)
C1 N3 C2 N1 -0.6(3)
C2 N1 C3 C4 172.6(3)
N2 N1 C3 C4 -15.5(2)
N1 C3 C4 C5 21.6(2)
N1 C3 C4 S1 -95.68(17)
S2 S1 C4 C3 -55.15(15)
S2 S1 C4 C5 -171.94(12)
C1 N2 C5 C4 -172.2(3)
N1 N2 C5 C4 11.2(2)
C3 C4 C5 N2 -20.1(2)
S1 C4 C5 N2 101.21(16)
S1 S2 C6 C10 -58.29(14)
S1 S2 C6 C7 -175.39(12)
C8 N5 C7 C6 -168.6(3)
N4 N5 C7 C6 15.1(2)
C10 C6 C7 N5 -23.5(2)
S2 C6 C7 N5 98.43(15)
N4 N5 C8 N6 0.0(2)
C7 N5 C8 N6 -176.5(2)
C9 N6 C8 N5 0.1(3)
N5 N4 C9 N6 0.0(2)
C10 N4 C9 N6 176.8(2)
C8 N6 C9 N4 0.0(3)
C9 N4 C10 C6 168.5(2)
N5 N4 C10 C6 -14.9(2)
C7 C6 C10 N4 23.5(2)
S2 C6 C10 N4 -94.30(16)

loop_
_cod_related_entry_id
_cod_related_entry_database
_cod_related_entry_code
1 ChemSpider 21126336
